data_4020275
loop_
_publ_author_name
'Toshio Shimizu'
'Mari Kawaguchi'
'Takahiro Tsuchiya'
'Kazunori Hirabayashi'
'Nobumasa Kamigata'

_journal_name_full 'Journal of Organic Chemistry'
_journal_page_first 5036
_journal_page_last 5044
_journal_paper_doi 10.1021/jo0502807
_journal_volume 70
_journal_year 2005
_chemical_formula_sum 'C14 H14 Se7'
_chemical_formula_weight 734.98
_space_group_IT_number 14
_symmetry_cell_setting monoclinic
_symmetry_space_group_name_Hall '-P 2yab'
_symmetry_space_group_name_H-M 'P 1 21/a 1'
_cell_angle_alpha 90
_cell_angle_beta 107.25(6)
_cell_angle_gamma 89
_cell_formula_units_Z 8
_cell_length_a 17.48(2)
_cell_length_b 9.14(2)
_cell_length_c 26.13(1)
_cell_measurement_temperature 173.2
_cell_volume 3987(5)
_exptl_crystal_density_diffrn 2.448
_cod_original_sg_symbol_H-M 'P 21/a'
_cod_database_code 4020275

loop_
_symmetry_equiv_pos_as_xyz
x,y,z
1/2-x,1/2+y,-z
-x,-y,-z
1/2+x,1/2-y,z

loop_
_atom_site_label
_atom_site_type_symbol
_atom_site_fract_x
_atom_site_fract_y
_atom_site_fract_z
_atom_site_U_iso_or_equiv
_atom_site_adp_type
_atom_site_occupancy
_atom_site_calc_flag
_atom_site_refinement_flags
_atom_site_disorder_assembly
_atom_site_disorder_group
Se(1) Se 0.3127(1) 0.6593(2) 0.59498(8) 0.0476(6) Uani 1.00 d . . .
Se(2) Se 0.1728(1) 0.9240(2) 0.56699(9) 0.0592(7) Uani 1.00 d . . .
Se(3) Se 0.2015(1) 0.7837(2) 0.69708(8) 0.0493(6) Uani 1.00 d . . .
Se(4) Se 0.2973(1) 0.7428(2) 0.83285(8) 0.0582(7) Uani 1.00 d . . .
Se(5) Se 0.4694(1) 0.7607(3) 0.94191(8) 0.0595(7) Uani 1.00 d . . .
Se(6) Se 0.5056(1) 0.5946(3) 0.83253(9) 0.0707(8) Uani 1.00 d . . .
Se(7) Se 0.4621(1) 0.6055(3) 0.70155(9) 0.0594(7) Uani 1.00 d . . .
Se(8) Se 0.0220(1) 0.2525(2) 0.56030(8) 0.0454(6) Uani 1.00 d . . .
Se(9) Se -0.0810(1) 0.3284(2) 0.65133(8) 0.0547(7) Uani 1.00 d . . .
Se(10) Se 0.0120(1) 0.3886(2) 0.78414(8) 0.0515(7) Uani 1.00 d . . .
Se(11) Se 0.1643(1) 0.3121(2) 0.89375(9) 0.0545(7) Uani 1.00 d . . .
Se(12) Se 0.2939(1) 0.0321(2) 0.93211(9) 0.0628(8) Uani 1.00 d . . .
Se(13) Se 0.2835(1) 0.1801(2) 0.80653(8) 0.0524(7) Uani 1.00 d . . .
Se(14) Se 0.1793(1) 0.2748(2) 0.67595(8) 0.0570(7) Uani 1.00 d . . .
C(1) C 0.269(1) 0.732(2) 0.5255(8) 0.060(8) Uani 1.00 d . . .
C(2) C 0.212(2) 0.837(2) 0.5132(8) 0.073(8) Uani 1.00 d . . .
C(3) C 0.122(1) 0.757(2) 0.5855(8) 0.059(7) Uani 1.00 d . . .
C(4) C 0.131(1) 0.706(2) 0.6338(7) 0.048(6) Uani 1.00 d . . .
C(5) C 0.162(1) 0.668(2) 0.7431(8) 0.059(7) Uani 1.00 d . . .
C(6) C 0.198(1) 0.655(2) 0.7938(8) 0.053(7) Uani 1.00 d . . .
C(7) C 0.325(1) 0.603(2) 0.8856(9) 0.071(8) Uani 1.00 d . . .
C(8) C 0.399(2) 0.604(2) 0.929(1) 0.09(1) Uani 1.00 d . . .
C(9) C 0.566(1) 0.655(2) 0.940(1) 0.080(9) Uani 1.00 d . . .
C(10) C 0.578(1) 0.602(3) 0.8989(10) 0.078(9) Uani 1.00 d . . .
C(11) C 0.574(1) 0.511(2) 0.796(1) 0.065(8) Uani 1.00 d . . .
C(12) C 0.555(1) 0.510(2) 0.7422(9) 0.056(7) Uani 1.00 d . . .
C(13) C 0.471(1) 0.560(2) 0.6338(9) 0.050(7) Uani 1.00 d . . .
C(14) C 0.412(1) 0.594(2) 0.5892(9) 0.055(7) Uani 1.00 d . . .
C(15) C -0.028(1) 0.435(2) 0.5661(8) 0.054(7) Uani 1.00 d . . .
C(16) C -0.069(1) 0.461(2) 0.5991(8) 0.044(6) Uani 1.00 d . . .
C(17) C -0.115(1) 0.472(2) 0.6924(7) 0.056(7) Uani 1.00 d . . .
C(18) C -0.079(1) 0.494(2) 0.7438(8) 0.050(7) Uani 1.00 d . . .
C(19) C 0.019(1) 0.472(2) 0.8522(9) 0.060(7) Uani 1.00 d . . .
C(20) C 0.076(1) 0.436(2) 0.8960(8) 0.053(7) Uani 1.00 d . . .
C(21) C 0.195(1) 0.242(2) 0.9647(8) 0.059(7) Uani 1.00 d . . .
C(22) C 0.247(1) 0.137(3) 0.9801(7) 0.065(8) Uani 1.00 d . . .
C(23) C 0.367(1) 0.172(2) 0.9201(9) 0.063(7) Uani 1.00 d . . .
C(24) C 0.362(1) 0.223(2) 0.8722(8) 0.056(7) Uani 1.00 d . . .
C(25) C 0.317(1) 0.323(2) 0.7665(8) 0.051(6) Uani 1.00 d . . .
C(26) C 0.280(1) 0.354(2) 0.7166(8) 0.048(7) Uani 1.00 d . . .
C(27) C 0.183(1) 0.340(2) 0.6101(8) 0.038(6) Uani 1.00 d . . .
C(28) C 0.124(1) 0.331(2) 0.5641(8) 0.056(7) Uani 1.00 d . . .
H(1) H 0.2870 0.6922 0.4976 0.0705 Uiso 1.00 calc . . .
H(2) H 0.1922 0.8681 0.4770 0.0881 Uiso 1.00 calc . . .
H(3) H 0.0859 0.7055 0.5567 0.0706 Uiso 1.00 calc . . .
H(4) H 0.0997 0.6230 0.6371 0.0570 Uiso 1.00 calc . . .
H(5) H 0.1138 0.6150 0.7281 0.0706 Uiso 1.00 calc . . .
H(6) H 0.1719 0.5958 0.8134 0.0632 Uiso 1.00 calc . . .
H(7) H 0.2894 0.5244 0.8842 0.0863 Uiso 1.00 calc . . .
H(8) H 0.4133 0.5217 0.9523 0.1164 Uiso 1.00 calc . . .
H(11) H 0.6236 0.4693 0.8169 0.0792 Uiso 1.00 calc . . .
H(12) H 0.5894 0.4609 0.7250 0.0675 Uiso 1.00 calc . . .
H(13) H 0.5182 0.5133 0.6304 0.0591 Uiso 1.00 calc . . .
H(14) H 0.4194 0.5842 0.5549 0.0660 Uiso 1.00 calc . . .
H(15) H -0.0217 0.5131 0.5436 0.0645 Uiso 1.00 calc . . .
H(16) H -0.0945 0.5539 0.5968 0.0535 Uiso 1.00 calc . . .
H(17) H -0.1598 0.5322 0.6752 0.0679 Uiso 1.00 calc . . .
H(18) H -0.0997 0.5677 0.7618 0.0588 Uiso 1.00 calc . . .
H(19) H -0.0201 0.5423 0.8543 0.0719 Uiso 1.00 calc . . .
H(20) H 0.0727 0.4719 0.9293 0.0618 Uiso 1.00 calc . . .
H(21) H 0.1727 0.2849 0.9900 0.0710 Uiso 1.00 calc . . .
H(22) H 0.2639 0.1105 1.0170 0.0788 Uiso 1.00 calc . . .
H(23) H 0.4084 0.2069 0.9501 0.0769 Uiso 1.00 calc . . .
H(24) H 0.4034 0.2893 0.8701 0.0668 Uiso 1.00 calc . . .
H(25) H 0.3647 0.3756 0.7836 0.0601 Uiso 1.00 calc . . .
H(26) H 0.3054 0.4212 0.6989 0.0576 Uiso 1.00 calc . . .
H(27) H 0.2317 0.3833 0.6088 0.0460 Uiso 1.00 calc . . .
H(28) H 0.1335 0.3659 0.5321 0.0666 Uiso 1.00 calc . . .
H(29) H 0.6071 0.6439 0.9745 0.0899 Uiso 1.00 calc . . .
H(30) H 0.6319 0.5604 0.9037 0.0855 Uiso 1.00 calc . . .
Se(1*) Se 0.1873(1) 0.1593(2) 0.40502(8) 0.0476(6) Uani 1.00 d . . .
Se(2*) Se 0.3272(1) 0.4240(2) 0.43301(9) 0.0592(7) Uani 1.00 d . . .
Se(3*) Se 0.2985(1) 0.2837(2) 0.30292(8) 0.0493(6) Uani 1.00 d . . .
Se(4*) Se 0.2027(1) 0.2428(2) 0.16715(8) 0.0582(7) Uani 1.00 d . . .
Se(5*) Se 0.0306(1) 0.2607(3) 0.05809(8) 0.0595(7) Uani 1.00 d . . .
Se(6*) Se -0.0056(1) 0.0946(3) 0.16747(9) 0.0707(8) Uani 1.00 d . . .
Se(7*) Se 0.0379(1) 0.1055(3) 0.29845(9) 0.0594(7) Uani 1.00 d . . .
C(1*) C 0.231(1) 0.232(2) 0.4745(8) 0.060(8) Uani 1.00 d . . .
C(2*) C 0.288(2) 0.337(2) 0.4868(8) 0.073(8) Uani 1.00 d . . .
C(3*) C 0.378(1) 0.257(2) 0.4145(8) 0.059(7) Uani 1.00 d . . .
C(4*) C 0.369(1) 0.206(2) 0.3662(7) 0.048(6) Uani 1.00 d . . .
C(5*) C 0.338(1) 0.168(2) 0.2569(8) 0.059(7) Uani 1.00 d . . .
C(6*) C 0.302(1) 0.155(2) 0.2062(8) 0.053(7) Uani 1.00 d . . .
C(7*) C 0.175(1) 0.103(2) 0.1144(9) 0.071(8) Uani 1.00 d . . .
C(8*) C 0.101(2) 0.104(2) 0.071(1) 0.09(1) Uani 1.00 d . . .
C(9*) C -0.066(1) 0.155(2) 0.060(1) 0.080(9) Uani 1.00 d . . .
C(10*) C -0.078(1) 0.102(3) 0.1011(10) 0.078(9) Uani 1.00 d . . .
C(11*) C -0.074(1) 0.011(2) 0.204(1) 0.065(8) Uani 1.00 d . . .
C(12*) C -0.055(1) 0.010(2) 0.2578(9) 0.056(7) Uani 1.00 d . . .
C(13*) C 0.029(1) 0.060(2) 0.3662(9) 0.050(7) Uani 1.00 d . . .
C(14*) C 0.088(1) 0.094(2) 0.4108(9) 0.055(7) Uani 1.00 d . . .
H(1*) H 0.2130 0.1922 0.5024 0.0705 Uiso 1.00 calc . . .
H(2*) H 0.3078 0.3681 0.5230 0.0881 Uiso 1.00 calc . . .
H(3*) H 0.4141 0.2055 0.4433 0.0706 Uiso 1.00 calc . . .
H(4*) H 0.4003 0.1230 0.3629 0.0570 Uiso 1.00 calc . . .
H(5*) H 0.3862 0.1150 0.2719 0.0706 Uiso 1.00 calc . . .
H(6*) H 0.3281 0.0958 0.1866 0.0632 Uiso 1.00 calc . . .
H(7*) H 0.2106 0.0244 0.1158 0.0863 Uiso 1.00 calc . . .
H(8*) H 0.0867 0.0217 0.0477 0.1164 Uiso 1.00 calc . . .
H(11*) H -0.1236 -0.0307 0.1831 0.0792 Uiso 1.00 calc . . .
H(12*) H -0.0894 -0.0391 0.2750 0.0675 Uiso 1.00 calc . . .
H(13*) H -0.0182 0.0133 0.3696 0.0591 Uiso 1.00 calc . . .
H(14*) H 0.0806 0.0842 0.4451 0.0660 Uiso 1.00 calc . . .
H(29*) H -0.1071 0.1439 0.0255 0.0899 Uiso 1.00 calc . . .
H(30*) H -0.1319 0.0604 0.0963 0.0855 Uiso 1.00 calc . . .
Se(8*) Se 0.4780(1) 0.7525(2) 0.43970(8) 0.0454(6) Uani 1.00 d . . .
Se(9*) Se 0.5810(1) 0.8284(2) 0.34867(8) 0.0547(7) Uani 1.00 d . . .
Se(10*) Se 0.4880(1) 0.8886(2) 0.21586(8) 0.0515(7) Uani 1.00 d . . .
Se(11*) Se 0.3357(1) 0.8121(2) 0.10625(9) 0.0545(7) Uani 1.00 d . . .
Se(12*) Se 0.2061(1) 0.5321(2) 0.06789(9) 0.0628(8) Uani 1.00 d . . .
Se(13*) Se 0.2165(1) 0.6801(2) 0.19347(8) 0.0524(7) Uani 1.00 d . . .
Se(14*) Se 0.3207(1) 0.7748(2) 0.32405(8) 0.0570(7) Uani 1.00 d . . .
C(15*) C 0.528(1) 0.935(2) 0.4339(8) 0.054(7) Uani 1.00 d . . .
C(16*) C 0.569(1) 0.961(2) 0.4009(8) 0.044(6) Uani 1.00 d . . .
C(17*) C 0.615(1) 0.972(2) 0.3076(7) 0.056(7) Uani 1.00 d . . .
C(18*) C 0.579(1) 0.994(2) 0.2562(8) 0.050(7) Uani 1.00 d . . .
C(19*) C 0.481(1) 0.972(2) 0.1478(9) 0.060(7) Uani 1.00 d . . .
C(20*) C 0.424(1) 0.936(2) 0.1040(8) 0.053(7) Uani 1.00 d . . .
C(21*) C 0.305(1) 0.742(2) 0.0353(8) 0.059(7) Uani 1.00 d . . .
C(22*) C 0.253(1) 0.637(3) 0.0199(7) 0.065(8) Uani 1.00 d . . .
C(23*) C 0.133(1) 0.672(2) 0.0799(9) 0.063(7) Uani 1.00 d . . .
C(24*) C 0.138(1) 0.723(2) 0.1278(8) 0.056(7) Uani 1.00 d . . .
C(25*) C 0.183(1) 0.823(2) 0.2335(8) 0.051(6) Uani 1.00 d . . .
C(26*) C 0.220(1) 0.854(2) 0.2834(8) 0.048(7) Uani 1.00 d . . .
C(27*) C 0.317(1) 0.840(2) 0.3899(8) 0.038(6) Uani 1.00 d . . .
C(28*) C 0.376(1) 0.831(2) 0.4359(8) 0.056(7) Uani 1.00 d . . .
H(15*) H 0.5217 1.0131 0.4564 0.0645 Uiso 1.00 calc . . .
H(16*) H 0.5945 1.0539 0.4032 0.0535 Uiso 1.00 calc . . .
H(17*) H 0.6598 1.0322 0.3248 0.0679 Uiso 1.00 calc . . .
H(18*) H 0.5997 1.0677 0.2382 0.0588 Uiso 1.00 calc . . .
H(19*) H 0.5201 1.0423 0.1457 0.0719 Uiso 1.00 calc . . .
H(20*) H 0.4273 0.9719 0.0707 0.0618 Uiso 1.00 calc . . .
H(21*) H 0.3273 0.7849 0.0100 0.0710 Uiso 1.00 calc . . .
H(22*) H 0.2361 0.6105 -0.0170 0.0788 Uiso 1.00 calc . . .
H(23*) H 0.0916 0.7069 0.0499 0.0769 Uiso 1.00 calc . . .
H(24*) H 0.0966 0.7893 0.1299 0.0668 Uiso 1.00 calc . . .
H(25*) H 0.1353 0.8756 0.2164 0.0601 Uiso 1.00 calc . . .
H(26*) H 0.1946 0.9212 0.3011 0.0576 Uiso 1.00 calc . . .
H(27*) H 0.2683 0.8833 0.3912 0.0460 Uiso 1.00 calc . . .
H(28*) H 0.3665 0.8659 0.4679 0.0666 Uiso 1.00 calc . . .

loop_
_atom_site_aniso_label
_atom_site_aniso_U_11
_atom_site_aniso_U_22
_atom_site_aniso_U_33
_atom_site_aniso_U_12
_atom_site_aniso_U_13
_atom_site_aniso_U_23
Se(1) 0.059(1) 0.048(1) 0.041(1) 0.002(1) 0.022(1) 0.0013(10)
Se(2) 0.094(2) 0.041(1) 0.041(1) 0.015(1) 0.017(1) 0.0059(10)
Se(3) 0.055(1) 0.057(1) 0.035(1) -0.004(1) 0.012(1) 0.0027(10)
Se(4) 0.081(2) 0.051(1) 0.038(1) -0.016(1) 0.009(1) 0.002(1)
Se(5) 0.063(1) 0.072(2) 0.039(1) -0.002(1) 0.009(1) 0.001(1)
Se(6) 0.072(2) 0.086(2) 0.050(2) 0.021(1) 0.011(1) -0.008(1)
Se(7) 0.055(1) 0.073(2) 0.052(1) 0.016(1) 0.019(1) -0.012(1)
Se(8) 0.050(1) 0.049(1) 0.036(1) 0.001(1) 0.0125(10) 0.0012(10)
Se(9) 0.079(2) 0.046(1) 0.047(1) 0.010(1) 0.030(1) 0.008(1)
Se(10) 0.055(1) 0.050(1) 0.053(1) 0.008(1) 0.021(1) -0.006(1)
Se(11) 0.065(1) 0.054(1) 0.047(1) 0.009(1) 0.021(1) 0.001(1)
Se(12) 0.078(2) 0.069(1) 0.043(1) 0.017(1) 0.018(1) 0.009(1)
Se(13) 0.053(1) 0.069(1) 0.036(1) -0.005(1) 0.013(1) 0.002(1)
Se(14) 0.061(1) 0.069(1) 0.036(1) -0.023(1) 0.007(1) 0.010(1)
C(1) 0.11(2) 0.03(1) 0.06(1) -0.02(1) 0.05(1) 0.01(1)
C(2) 0.13(2) 0.04(1) 0.05(1) 0.00(1) 0.02(1) 0.02(1)
C(3) 0.07(1) 0.07(1) 0.04(1) 0.00(1) 0.02(1) -0.01(1)
C(4) 0.05(1) 0.07(1) 0.02(1) 0.01(1) 0.007(10) 0.01(1)
C(5) 0.06(1) 0.07(1) 0.05(1) 0.00(1) 0.01(1) 0.02(1)
C(6) 0.06(1) 0.04(1) 0.06(2) 0.01(1) 0.01(1) 0.01(1)
C(7) 0.09(2) 0.07(2) 0.04(1) -0.02(1) -0.01(1) 0.00(1)
C(8) 0.18(3) 0.04(1) 0.08(2) -0.02(2) 0.07(2) 0.01(1)
C(9) 0.07(2) 0.06(2) 0.07(2) 0.02(1) -0.03(1) 0.02(1)
C(10) 0.07(2) 0.10(2) 0.06(2) 0.03(1) 0.01(1) -0.03(2)
C(11) 0.06(2) 0.04(1) 0.10(2) 0.02(1) 0.04(1) 0.03(1)
C(12) 0.08(2) 0.03(1) 0.06(2) 0.01(1) 0.03(1) 0.02(1)
C(13) 0.03(1) 0.04(1) 0.08(2) 0.002(9) 0.03(1) -0.01(1)
C(14) 0.06(1) 0.06(1) 0.06(2) 0.00(1) 0.05(1) -0.03(1)
C(15) 0.06(1) 0.06(1) 0.04(1) 0.02(1) 0.02(1) 0.01(1)
C(16) 0.05(1) 0.03(1) 0.06(1) 0.004(9) 0.02(1) 0.005(9)
C(17) 0.09(2) 0.06(1) 0.02(1) 0.02(1) 0.03(1) 0.02(1)
C(18) 0.07(1) 0.03(1) 0.05(1) 0.01(1) 0.03(1) 0.016(10)
C(19) 0.05(1) 0.06(1) 0.06(2) 0.03(1) 0.01(1) -0.02(1)
C(20) 0.06(1) 0.04(1) 0.05(1) 0.00(1) 0.01(1) -0.01(1)
C(21) 0.09(2) 0.04(1) 0.06(2) -0.01(1) 0.04(1) -0.01(1)
C(22) 0.08(2) 0.09(2) 0.02(1) 0.00(1) 0.01(1) 0.00(1)
C(23) 0.03(1) 0.07(2) 0.06(2) 0.00(1) -0.02(1) 0.00(1)
C(24) 0.07(2) 0.06(1) 0.03(1) 0.01(1) 0.01(1) 0.01(1)
C(25) 0.05(1) 0.06(1) 0.03(1) -0.01(1) 0.00(1) -0.01(1)
C(26) 0.05(1) 0.04(1) 0.06(2) -0.01(1) 0.04(1) -0.01(1)
C(27) 0.04(1) 0.03(1) 0.05(1) -0.003(9) 0.015(10) 0.012(9)
C(28) 0.06(1) 0.07(1) 0.05(1) 0.01(1) 0.02(1) 0.02(1)
Se(1*) 0.055(1) 0.057(1) 0.035(1) 0.004(1) 0.012(1) -0.0027(10)
Se(2*) 0.055(2) 0.057(1) 0.035(1) 0.004(1) 0.012(1) -0.0027(10)
Se(3*) 0.055(1) 0.057(1) 0.035(1) 0.004(1) 0.012(1) -0.0027(10)
Se(4*) 0.055(2) 0.057(1) 0.035(1) 0.004(1) 0.012(1) -0.003(1)
Se(5*) 0.055(1) 0.057(2) 0.035(1) 0.004(1) 0.012(1) -0.003(1)
Se(6*) 0.055(2) 0.057(2) 0.035(2) 0.004(1) 0.012(1) -0.003(1)
Se(7*) 0.055(1) 0.057(2) 0.035(1) 0.004(1) 0.012(1) -0.003(1)
C(1*) 0.05(2) 0.06(1) 0.03(1) 0.00(1) 0.01(1) 0.00(1)
C(2*) 0.05(2) 0.06(1) 0.03(1) 0.00(1) 0.01(1) 0.00(1)
C(3*) 0.05(1) 0.06(1) 0.03(1) 0.00(1) 0.01(1) 0.00(1)
C(4*) 0.05(1) 0.06(1) 0.03(1) 0.00(1) 0.012(10) 0.00(1)
C(5*) 0.05(1) 0.06(1) 0.03(1) 0.00(1) 0.01(1) 0.00(1)
C(6*) 0.05(1) 0.06(1) 0.03(2) 0.00(1) 0.01(1) 0.00(1)
C(7*) 0.05(2) 0.06(2) 0.03(1) 0.00(1) 0.01(1) 0.00(1)
C(8*) 0.05(3) 0.06(1) 0.03(2) 0.00(2) 0.01(2) 0.00(1)
C(9*) 0.05(2) 0.06(2) 0.03(2) 0.00(1) 0.01(1) 0.00(1)
C(10*) 0.05(2) 0.06(2) 0.03(2) 0.00(1) 0.01(1) 0.00(2)
C(11*) 0.05(2) 0.06(1) 0.03(2) 0.00(1) 0.01(1) 0.00(1)
C(12*) 0.05(2) 0.06(1) 0.03(2) 0.00(1) 0.01(1) 0.00(1)
C(13*) 0.05(1) 0.06(1) 0.03(2) 0.004(9) 0.01(1) 0.00(1)
C(14*) 0.05(1) 0.06(1) 0.03(2) 0.00(1) 0.01(1) 0.00(1)
Se(8*) 0.055(1) 0.057(1) 0.035(1) 0.004(1) 0.0122(10) -0.0027(10)
Se(9*) 0.055(2) 0.057(1) 0.035(1) 0.004(1) 0.012(1) -0.003(1)
Se(10*) 0.055(1) 0.057(1) 0.035(1) 0.004(1) 0.012(1) -0.003(1)
Se(11*) 0.055(1) 0.057(1) 0.035(1) 0.004(1) 0.012(1) -0.003(1)
Se(12*) 0.055(2) 0.057(1) 0.035(1) 0.004(1) 0.012(1) -0.003(1)
Se(13*) 0.055(1) 0.057(1) 0.035(1) 0.004(1) 0.012(1) -0.003(1)
Se(14*) 0.055(1) 0.057(1) 0.035(1) 0.004(1) 0.012(1) -0.003(1)
C(15*) 0.05(1) 0.06(1) 0.03(1) 0.00(1) 0.01(1) 0.00(1)
C(16*) 0.05(1) 0.06(1) 0.03(1) 0.004(9) 0.01(1) -0.003(9)
C(17*) 0.05(2) 0.06(1) 0.03(1) 0.00(1) 0.01(1) 0.00(1)
C(18*) 0.05(1) 0.06(1) 0.03(1) 0.00(1) 0.01(1) -0.003(10)
C(19*) 0.05(1) 0.06(1) 0.03(2) 0.00(1) 0.01(1) 0.00(1)
C(20*) 0.05(1) 0.06(1) 0.03(1) 0.00(1) 0.01(1) 0.00(1)
C(21*) 0.05(2) 0.06(1) 0.03(2) 0.00(1) 0.01(1) 0.00(1)
C(22*) 0.05(2) 0.06(2) 0.03(1) 0.00(1) 0.01(1) 0.00(1)
C(23*) 0.05(1) 0.06(2) 0.03(2) 0.00(1) 0.01(1) 0.00(1)
C(24*) 0.05(2) 0.06(1) 0.03(1) 0.00(1) 0.01(1) 0.00(1)
C(25*) 0.05(1) 0.06(1) 0.03(1) 0.00(1) 0.01(1) 0.00(1)
C(26*) 0.05(1) 0.06(1) 0.03(2) 0.00(1) 0.01(1) 0.00(1)
C(27*) 0.05(1) 0.06(1) 0.03(1) 0.004(9) 0.012(10) -0.003(9)
C(28*) 0.05(1) 0.06(1) 0.03(1) 0.00(1) 0.01(1) 0.00(1)

loop_
_geom_bond_atom_site_label_1
_geom_bond_atom_site_label_2
_geom_bond_distance
_geom_bond_site_symmetry_1
_geom_bond_site_symmetry_2
_geom_bond_publ_flag
Se(1) C(1) 1.87(2) . . yes
Se(1) C(14) 1.88(2) . . yes
Se(2) C(2) 1.92(2) . . yes
Se(2) C(3) 1.90(2) . . yes
Se(3) C(4) 1.89(2) . . yes
Se(3) C(5) 1.88(2) . . yes
Se(4) C(6) 1.91(2) . . yes
Se(4) C(7) 1.84(2) . . yes
Se(5) C(8) 1.85(2) . . yes
Se(5) C(9) 1.95(2) . . yes
Se(6) C(10) 1.82(2) . . yes
Se(6) C(11) 1.90(2) . . yes
Se(7) C(12) 1.88(2) . . yes
Se(7) C(13) 1.87(2) . . yes
Se(8) C(15) 1.91(2) . . yes
Se(8) C(28) 1.90(2) . . yes
Se(9) C(16) 1.89(2) . . yes
Se(9) C(17) 1.90(2) . . yes
Se(10) C(18) 1.89(2) . . yes
Se(10) C(19) 1.90(2) . . yes
Se(11) C(20) 1.93(2) . . yes
Se(11) C(21) 1.88(2) . . yes
Se(12) C(22) 1.94(2) . . yes
Se(12) C(23) 1.90(2) . . yes
Se(13) C(24) 1.90(2) . . yes
Se(13) C(25) 1.87(2) . . yes
Se(14) C(26) 1.91(2) . . yes
Se(14) C(27) 1.84(2) . . yes
C(1) C(2) 1.34(3) . . yes
C(1) H(1) 0.954 . . no
C(2) H(2) 0.949 . . no
C(3) C(4) 1.31(2) . . yes
C(3) H(3) 0.949 . . no
C(4) H(4) 0.949 . . no
C(5) C(6) 1.29(3) . . yes
C(5) H(5) 0.952 . . no
C(6) H(6) 0.947 . . no
C(7) C(8) 1.44(3) . . yes
C(7) H(7) 0.948 . . no
C(8) H(8) 0.955 . . no
C(9) C(10) 1.26(3) . . yes
C(9) H(29) 0.976 . . no
C(10) H(30) 0.990 . . no
C(11) C(12) 1.35(3) . . yes
C(11) H(11) 0.957 . . no
C(12) H(12) 0.956 . . no
C(13) C(14) 1.35(3) . . yes
C(13) H(13) 0.952 . . no
C(14) H(14) 0.949 . . no
C(15) C(16) 1.30(2) . . yes
C(15) H(15) 0.950 . . no
C(16) H(16) 0.952 . . no
C(17) C(18) 1.32(3) . . yes
C(17) H(17) 0.951 . . no
C(18) H(18) 0.950 . . no
C(19) C(20) 1.32(3) . . yes
C(19) H(19) 0.951 . . no
C(20) H(20) 0.948 . . no
C(21) C(22) 1.30(3) . . yes
C(21) H(21) 0.948 . . no
C(22) H(22) 0.954 . . no
C(23) C(24) 1.32(3) . . yes
C(23) H(23) 0.949 . . no
C(24) H(24) 0.952 . . no
C(25) C(26) 1.30(2) . . yes
C(25) H(25) 0.951 . . no
C(26) H(26) 0.951 . . no
C(27) C(28) 1.33(3) . . yes
C(27) H(27) 0.951 . . no
C(28) H(28) 0.955 . . no

loop_
_cod_related_entry_id
_cod_related_entry_database
_cod_related_entry_code
1 ChemSpider 30658445
